data_1576704
loop_
_publ_author_name
'Romano-deGea, Jan'
'Sinenko, Irina L.'
'P&#xe2;nzar, Peter M F'
'Neves Vieira, Adriana'
'Frederiksen, Lindsey E. K.'
'Glinkina, Kseniya'
'Fadaei-Tirani, Farzaneh'
'Scopelliti, Rosario'
'Kuttler, Fabien'
'Lau, Kelvin'
'Dyson, Paul J.'

_publ_section_title
;
 Unconventional chalcogen-containing azolylidene metal complexes as
 potential anticancer therapeutics.
;
_journal_issue 8
_journal_name_full 'Chemical science'
_journal_page_first 4296
_journal_page_last 4306
_journal_paper_doi 10.1039/d5sc05555e
_journal_volume 17
_journal_year 2026
_chemical_formula_moiety 'C31 H32 Cl2 N2 Ru, C H2 Cl2'
_chemical_formula_sum 'C32 H34 Cl4 N2 Ru'
_chemical_formula_weight 689.48
_space_group_crystal_system monoclinic
_space_group_IT_number 14
_space_group_name_Hall '-P 2yn'
_space_group_name_H-M_alt 'P 1 21/n 1'
_atom_sites_solution_hydrogens geom
_atom_sites_solution_primary dual
_atom_sites_solution_secondary difmap
_audit_creation_date 2021-11-02
_audit_creation_method
;
Olex2 1.5
(compiled 2021.10.07 svn.r9718050b for OlexSys, GUI svn.r6410)
;
_audit_update_record
;
2023-06-16 deposited with the CCDC.	2025-12-29 downloaded from the CCDC.
;
_cell_angle_alpha 90
_cell_angle_beta 114.216(5)
_cell_angle_gamma 90
_cell_formula_units_Z 4
_cell_length_a 15.0757(5)
_cell_length_b 12.3164(2)
_cell_length_c 18.0889(7)
_cell_measurement_reflns_used 15416
_cell_measurement_temperature 139.99(10)
_cell_measurement_theta_max 71.1510
_cell_measurement_theta_min 3.1750
_cell_volume 3063.2(2)
_computing_cell_refinement 'CrysAlisPro 1.171.41.119a (Rigaku OD, 2021)'
_computing_data_collection 'CrysAlisPro 1.171.41.119a (Rigaku OD, 2021)'
_computing_data_reduction 'CrysAlisPro 1.171.41.119a (Rigaku OD, 2021)'
_computing_molecular_graphics 'Olex2 1.5 (Dolomanov et al., 2009)'
_computing_publication_material 'Olex2 1.5 (Dolomanov et al., 2009)'
_computing_structure_refinement 'SHELXL 2018/3 (Sheldrick, 2015)'
_computing_structure_solution 'SHELXT  (Sheldrick, 2015)'
_diffrn_ambient_environment N~2~
_diffrn_ambient_temperature 139.99(10)
_diffrn_detector 'Hybrid Pixel Array Detector'
_diffrn_detector_area_resol_mean 10.0000
_diffrn_detector_type 'HyPix-Arc 150'
_diffrn_measured_fraction_theta_full 0.999
_diffrn_measured_fraction_theta_max 0.968
_diffrn_measurement_details
;
List of Runs (angles in degrees, time in seconds):

  # Type    Start    End  Width  t~exp~   \w     \q     \k     \f   Frames
#--------------------------------------------------------------------------
  1  \w     24.00  96.00   0.50    7.00    --   59.56-136.00  88.00  144
  2  \w     22.00  95.00   0.50    7.00    --   59.56-133.00 -93.00  146
  3  \w    -99.00 -20.00   0.50    7.00    --  -62.07 136.00 152.00  158
  4  \w    -97.00 -18.00   0.50    7.00    --  -62.07 133.00 -25.00  158
  5  \w   -115.00 -67.00   0.50    7.00    --  -71.26-136.00  88.00   96
  6  \w   -106.00 -26.00   0.50    7.00    --  -71.26 133.00 -25.00  160
  7  \w   -116.00 -69.00   0.50    7.00    --  -71.26-133.00 -93.00   94
  8  \w     28.00 109.00   0.50    7.00    --   71.88-136.00  88.00  162
  9  \w     29.00 108.00   0.50    7.00    --   73.45-133.00 -93.00  158
 10  \w     71.00 118.00   0.50    7.00    --   73.45 136.00 152.00   94
 11  \w   -113.00 -32.00   0.50    7.00    --  -75.95 136.00 152.00  162
 12  \w   -102.00 -70.00   0.50    7.00    --  -75.95 133.00 -25.00   64
 13  \w   -119.00 -94.00   0.50    7.00    --  -75.95-133.00 -93.00   50
 14  \w   -119.00 -89.00   0.50    7.00    --  -75.95-136.00  88.00   60
 15  \w     52.00  77.00   0.50    7.00    --   81.22-133.00 -93.00   50
 16  \w     74.00  99.00   0.50    7.00    --   81.22 136.00 152.00   50
 17  \w     38.00 118.00   0.50    7.00    --   81.22-136.00  88.00  160
 18  \w     79.00 104.00   0.50    7.00    --   81.22 133.00 -25.00   50
 19  \w     52.00  81.00   0.50    7.00    --   40.00  64.00 135.95   58
 20  \w     55.00  91.00   0.50    7.00    --   52.00  74.00-115.72   72
 21  \w     61.00  90.00   0.50    7.00    --   56.00  72.00 -61.66   58
 22  \w    -93.00 -59.00   0.50    7.00    --  -56.00 -74.00 168.56   68
 23  \w     10.00  36.00   0.50    7.00    --   59.56 -30.00  30.00   52
 24  \w     73.00 103.00   0.50    7.00    --   64.00  73.00 -18.13   60
 25  \w   -108.00 -74.00   0.50    7.00    --  -64.00 -58.00 -72.90   68
 26  \w   -103.00 -71.00   0.50    7.00    --  -64.00 -58.00 -30.42   64
 27  \w     32.00  82.00   0.50    7.00    --   71.88 -95.00  90.00  100
 28  \w   -115.00 -80.00   0.50    7.00    --  -72.00 -63.00 140.44   70
 29  \w   -105.00 -75.00   0.50    7.00    --  -72.00 -74.00 -36.83   60
 30  \w     35.00  83.00   0.50    7.00    --   73.45 -95.00 -60.00   96
 31  \w     34.00  82.00   0.50    7.00    --   73.45 -95.00 150.00   96
 32  \w   -117.00 -87.00   0.50    7.00    --  -75.95-125.00   0.00   60
 33  \w   -120.00 -88.00   0.50    7.00    --  -75.95-125.00  30.00   64
 34  \w   -118.00 -83.00   0.50    7.00    --  -76.55 -64.00-101.53   70
 35  \w   -121.00 -86.00   0.50    7.00    --  -76.55 -55.00-173.73   70
 36  \w   -110.00 -84.00   0.50    7.00    --  -76.55 -62.00  -2.21   52
 37  \w   -122.00 -86.00   0.50    7.00    --  -76.55 -48.00-132.36   72
 38  \w   -120.00 -85.00   0.50    7.00    --  -76.55 -48.00  92.65   70
 39  \w     36.00 112.00   0.50    7.00    --   81.22-125.00 -90.00  152
 40  \w     40.00 112.00   0.50    7.00    --   81.22-125.00-150.00  144
 41  \w     79.00 112.00   0.50    7.00    --   81.22-125.00-180.00   66
 42  \w     85.00 112.00   0.50    7.00    --   81.22-125.00   0.00   54
 43  \w     42.00  68.00   0.50    7.00    --   81.22-125.00   0.00   52
 44  \w     80.00 126.00   0.50    7.00    --   81.22 125.00-180.00   92
 45  \w     82.00 126.00   0.50    7.00    --   81.22 125.00  30.00   88
 46  \w     82.00 108.00   0.50    7.00    --   81.22 125.00-120.00   52
 47  \w     81.00 127.00   0.50    7.00    --   81.22 125.00 120.00   92
 48  \w     57.00 112.00   0.50    7.00    --   81.22-125.00 -30.00  110
 49  \w     44.00  92.00   0.50    7.00    --   81.22 -95.00 -30.00   96
 50  \w     87.00 112.00   0.50    7.00    --   81.22-125.00 120.00   50
 51  \w     35.00  75.00   0.50    7.00    --   81.22-125.00 120.00   80
;
_diffrn_measurement_device 'four-circle diffractometer'
_diffrn_measurement_device_type 'XtaLAB Synergy R, DW system, HyPix-Arc 150'
_diffrn_measurement_method '\w scans'
_diffrn_orient_matrix_type 'CrysAlisPro convention (1999,Acta A55,543-557)'
_diffrn_orient_matrix_UB_11 0.0645776000
_diffrn_orient_matrix_UB_12 -0.0027711000
_diffrn_orient_matrix_UB_13 -0.0475227000
_diffrn_orient_matrix_UB_21 0.0915365000
_diffrn_orient_matrix_UB_22 0.0004802000
_diffrn_orient_matrix_UB_23 0.0804093000
_diffrn_orient_matrix_UB_31 -0.0012068000
_diffrn_orient_matrix_UB_32 -0.1250150000
_diffrn_orient_matrix_UB_33 0.0013836000
_diffrn_radiation_monochromator mirror
_diffrn_radiation_probe x-ray
_diffrn_radiation_type 'Cu K\a'
_diffrn_radiation_wavelength 1.54184
_diffrn_reflns_av_R_equivalents 0.1118
_diffrn_reflns_av_unetI/netI 0.0598
_diffrn_reflns_Laue_measured_fraction_full 0.999
_diffrn_reflns_Laue_measured_fraction_max 0.968
_diffrn_reflns_limit_h_max 18
_diffrn_reflns_limit_h_min -18
_diffrn_reflns_limit_k_max 12
_diffrn_reflns_limit_k_min -14
_diffrn_reflns_limit_l_max 22
_diffrn_reflns_limit_l_min -21
_diffrn_reflns_number 57987
_diffrn_reflns_point_group_measured_fraction_full 0.999
_diffrn_reflns_point_group_measured_fraction_max 0.968
_diffrn_reflns_theta_full 67.684
_diffrn_reflns_theta_max 75.607
_diffrn_reflns_theta_min 3.232
_diffrn_source 'Rotating-anode X-ray tube'
_diffrn_source_type 'Rigaku (Cu) X-ray Source'
_exptl_absorpt_coefficient_mu 7.535
_exptl_absorpt_correction_T_max 0.770
_exptl_absorpt_correction_T_min 0.357
_exptl_absorpt_correction_type analytical
_exptl_absorpt_process_details
;
CrysAlisPro 1.171.41.119a (Rigaku Oxford Diffraction, 2021)
Analytical numeric absorption correction using a multifaceted crystal
model based on expressions derived by R.C. Clark & J.S. Reid.
(Clark, R. C. & Reid, J. S. (1995). Acta Cryst. A51, 887-897)
Empirical absorption correction using spherical harmonics,
implemented in SCALE3 ABSPACK scaling algorithm.
;
_exptl_crystal_colour orange
_exptl_crystal_colour_primary orange
_exptl_crystal_density_diffrn 1.495
_exptl_crystal_description needle
_exptl_crystal_F_000 1408
_exptl_crystal_size_max 0.281
_exptl_crystal_size_mid 0.07
_exptl_crystal_size_min 0.048
_refine_diff_density_max 2.240
_refine_diff_density_min -0.950
_refine_diff_density_rms 0.161
_refine_ls_extinction_method none
_refine_ls_goodness_of_fit_ref 1.042
_refine_ls_hydrogen_treatment constr
_refine_ls_matrix_type full
_refine_ls_number_parameters 355
_refine_ls_number_reflns 6163
_refine_ls_number_restraints 0
_refine_ls_restrained_S_all 1.042
_refine_ls_R_factor_all 0.0951
_refine_ls_R_factor_gt 0.0673
_refine_ls_shift/su_max 0.001
_refine_ls_shift/su_mean 0.000
_refine_ls_structure_factor_coef Fsqd
_refine_ls_weighting_details 'w=1/[\s^2^(Fo^2^)+(0.0911P)^2^+15.0500P] where P=(Fo^2^+2Fc^2^)/3'
_refine_ls_weighting_scheme calc
_refine_ls_wR_factor_gt 0.1694
_refine_ls_wR_factor_ref 0.1899
_reflns_Friedel_coverage 0.000
_reflns_number_gt 4515
_reflns_number_total 6163
_reflns_threshold_expression 'I > 2\s(I)'
_cod_data_source_file d5sc05555e2.cif
_cod_data_source_block pp41
_cod_depositor_comments 'Adding full bibliography for 1576700--1576709.cif.'
_cod_database_code 1576704
_shelx_shelxl_version_number 2018/3
_chemical_oxdiff_formula 'C32 H34 N2 Cl4 Ru1'
_shelx_space_group_comment
;
The symmetry employed for this shelxl refinement is uniquely defined
by the following loop, which should always be used as a source of
symmetry information in preference to the above space-group names.
They are only intended as comments.
;
_shelx_estimated_absorpt_t_max 0.714
_shelx_estimated_absorpt_t_min 0.226
_olex2_refinement_description
;
1. Fixed Uiso
 At 1.2 times of:
  All C(H) groups, All C(H,H) groups
 At 1.5 times of:
  All C(H,H,H) groups
2.a Ternary CH refined with riding coordinates:
 C29(H29)
2.b Secondary CH2 refined with riding coordinates:
 C8(H8A,H8B), C15(H15A,H15B), C32(H32A,H32B)
2.c Aromatic/amide H refined with riding coordinates:
 C3(H3), C4(H4), C5(H5), C6(H6), C10(H10), C11(H11), C12(H12), C13(H13),
 C14(H14), C17(H17), C18(H18), C19(H19), C20(H20), C21(H21), C23(H23), C24(H24),
  C26(H26), C27(H27)
2.d Idealised Me refined as rotating group:
 C28(H28A,H28B,H28C), C30(H30A,H30B,H30C), C31(H31A,H31B,H31C)
;
_olex2_submission_special_instructions 'No special instructions were received'
_oxdiff_exptl_absorpt_empirical_details
;
Empirical correction (ABSPACK) includes:
- Absorption correction using spherical harmonics
- Frame scaling
;
_oxdiff_exptl_absorpt_empirical_full_max 2.015
_oxdiff_exptl_absorpt_empirical_full_min 0.247

loop_
_space_group_symop_operation_xyz
'x, y, z'
'-x+1/2, y+1/2, -z+1/2'
'-x, -y, -z'
'x-1/2, -y-1/2, z-1/2'

loop_
_atom_site_label
_atom_site_type_symbol
_atom_site_fract_x
_atom_site_fract_y
_atom_site_fract_z
_atom_site_U_iso_or_equiv
_atom_site_adp_type
_atom_site_occupancy
_atom_site_site_symmetry_order
_atom_site_calc_flag
_atom_site_refinement_flags_posn
_atom_site_refinement_flags_adp
_atom_site_refinement_flags_occupancy
_atom_site_disorder_assembly
_atom_site_disorder_group
Ru1 Ru 0.34935(4) 0.55653(4) 0.73967(3) 0.03171(17) Uani 1 1 d . . . . .
Cl1 Cl 0.34066(13) 0.68661(12) 0.63476(10) 0.0390(4) Uani 1 1 d . . . . .
Cl2 Cl 0.25652(12) 0.68985(12) 0.77396(10) 0.0365(4) Uani 1 1 d . . . . .
N1 N 0.1923(4) 0.4492(4) 0.5838(3) 0.0342(12) Uani 1 1 d . . . . .
N2 N 0.1429(4) 0.4539(4) 0.6819(3) 0.0323(12) Uani 1 1 d . . . . .
C1 C 0.2194(5) 0.4823(5) 0.6618(4) 0.0326(14) Uani 1 1 d . . . . .
C2 C 0.1017(5) 0.4004(5) 0.5544(4) 0.0333(14) Uani 1 1 d . . . . .
C3 C 0.0439(5) 0.3582(5) 0.4780(4) 0.0376(15) Uani 1 1 d . . . . .
H3 H 0.065524 0.356978 0.435541 0.045 Uiso 1 1 calc R U . . .
C4 C -0.0468(5) 0.3181(5) 0.4672(4) 0.0388(15) Uani 1 1 d . . . . .
H4 H -0.088244 0.288968 0.416030 0.047 Uiso 1 1 calc R U . . .
C5 C -0.0783(5) 0.3196(5) 0.5293(4) 0.0377(15) Uani 1 1 d . . . . .
H5 H -0.140731 0.291377 0.519798 0.045 Uiso 1 1 calc R U . . .
C6 C -0.0200(5) 0.3618(5) 0.6057(4) 0.0365(15) Uani 1 1 d . . . . .
H6 H -0.040909 0.362157 0.648567 0.044 Uiso 1 1 calc R U . . .
C7 C 0.0696(5) 0.4029(5) 0.6157(4) 0.0325(14) Uani 1 1 d . . . . .
C8 C 0.2445(5) 0.4642(5) 0.5326(4) 0.0358(14) Uani 1 1 d . . . . .
H8A H 0.300770 0.512518 0.560916 0.043 Uiso 1 1 calc R U . . .
H8B H 0.201040 0.501182 0.482128 0.043 Uiso 1 1 calc R U . . .
C9 C 0.2811(5) 0.3593(5) 0.5103(4) 0.0354(15) Uani 1 1 d . . . . .
C10 C 0.3022(6) 0.3596(6) 0.4423(5) 0.0472(18) Uani 1 1 d . . . . .
H10 H 0.286393 0.421217 0.407668 0.057 Uiso 1 1 calc R U . . .
C11 C 0.3460(8) 0.2704(7) 0.4248(6) 0.066(3) Uani 1 1 d . . . . .
H11 H 0.360539 0.271070 0.378431 0.079 Uiso 1 1 calc R U . . .
C12 C 0.3687(7) 0.1798(7) 0.4750(6) 0.061(2) Uani 1 1 d . . . . .
H12 H 0.400250 0.119286 0.463754 0.073 Uiso 1 1 calc R U . . .
C13 C 0.3456(6) 0.1779(6) 0.5405(5) 0.052(2) Uani 1 1 d . . . . .
H13 H 0.359881 0.115281 0.574032 0.062 Uiso 1 1 calc R U . . .
C14 C 0.3015(5) 0.2667(5) 0.5582(5) 0.0402(16) Uani 1 1 d . . . . .
H14 H 0.285061 0.264183 0.603598 0.048 Uiso 1 1 calc R U . . .
C15 C 0.1441(5) 0.4553(5) 0.7624(5) 0.0361(15) Uani 1 1 d . . . . .
H15A H 0.202392 0.495555 0.799160 0.043 Uiso 1 1 calc R U . . .
H15B H 0.149770 0.379811 0.782619 0.043 Uiso 1 1 calc R U . . .
C16 C 0.0547(5) 0.5069(5) 0.7656(4) 0.0337(14) Uani 1 1 d . . . . .
C17 C 0.0060(5) 0.4548(6) 0.8059(5) 0.0413(16) Uani 1 1 d . . . . .
H17 H 0.027323 0.385479 0.829582 0.050 Uiso 1 1 calc R U . . .
C18 C -0.0736(6) 0.5036(7) 0.8115(5) 0.052(2) Uani 1 1 d . . . . .
H18 H -0.105719 0.467535 0.840024 0.062 Uiso 1 1 calc R U . . .
C19 C -0.1071(6) 0.6024(6) 0.7770(5) 0.0489(19) Uani 1 1 d . . . . .
H19 H -0.162290 0.634301 0.781022 0.059 Uiso 1 1 calc R U . . .
C20 C -0.0596(5) 0.6555(6) 0.7362(5) 0.0465(18) Uani 1 1 d . . . . .
H20 H -0.082383 0.724278 0.712035 0.056 Uiso 1 1 calc R U . . .
C21 C 0.0214(5) 0.6085(6) 0.7303(4) 0.0379(15) Uani 1 1 d . . . . .
H21 H 0.053985 0.645288 0.702470 0.046 Uiso 1 1 calc R U . . .
C22 C 0.4062(5) 0.4850(6) 0.8633(4) 0.0403(16) Uani 1 1 d . . . . .
C23 C 0.4614(5) 0.5783(5) 0.8643(4) 0.0370(15) Uani 1 1 d . . . . .
H23 H 0.467239 0.634785 0.901801 0.044 Uiso 1 1 calc R U . . .
C24 C 0.5077(5) 0.5899(6) 0.8117(5) 0.0404(16) Uani 1 1 d . . . . .
H24 H 0.546218 0.652358 0.815341 0.048 Uiso 1 1 calc R U . . .
C25 C 0.4973(5) 0.5085(6) 0.7526(5) 0.0399(16) Uani 1 1 d . . . . .
C26 C 0.4421(5) 0.4146(5) 0.7503(5) 0.0393(16) Uani 1 1 d . . . . .
H26 H 0.435403 0.358431 0.712339 0.047 Uiso 1 1 calc R U . . .
C27 C 0.3960(5) 0.4047(5) 0.8057(4) 0.0379(16) Uani 1 1 d . . . . .
H27 H 0.357908 0.342223 0.803043 0.045 Uiso 1 1 calc R U . . .
C28 C 0.3621(6) 0.4750(7) 0.9231(5) 0.0490(18) Uani 1 1 d . . . . .
H28A H 0.322768 0.539591 0.920143 0.074 Uiso 1 1 calc R U . . .
H28B H 0.413745 0.468562 0.977821 0.074 Uiso 1 1 calc R U . . .
H28C H 0.320652 0.410313 0.910681 0.074 Uiso 1 1 calc R U . . .
C29 C 0.5536(6) 0.5213(7) 0.7005(5) 0.052(2) Uani 1 1 d . . . . .
H29 H 0.553066 0.600280 0.687622 0.062 Uiso 1 1 calc R U . . .
C30 C 0.5144(7) 0.4614(10) 0.6213(6) 0.075(3) Uani 1 1 d . . . . .
H30A H 0.514090 0.383291 0.631465 0.113 Uiso 1 1 calc R U . . .
H30B H 0.555507 0.476041 0.592258 0.113 Uiso 1 1 calc R U . . .
H30C H 0.447840 0.485830 0.588397 0.113 Uiso 1 1 calc R U . . .
C31 C 0.6589(6) 0.4903(10) 0.7524(6) 0.070(3) Uani 1 1 d . . . . .
H31A H 0.686645 0.541308 0.797671 0.105 Uiso 1 1 calc R U . . .
H31B H 0.696559 0.493059 0.719261 0.105 Uiso 1 1 calc R U . . .
H31C H 0.661246 0.416567 0.773477 0.105 Uiso 1 1 calc R U . . .
Cl3 Cl 0.3196(3) 0.8890(2) 0.46898(17) 0.0872(9) Uani 1 1 d . . . . .
Cl4 Cl 0.25076(19) 0.6980(2) 0.36693(17) 0.0718(7) Uani 1 1 d . . . . .
C32 C 0.3480(8) 0.7576(8) 0.4498(6) 0.068(3) Uani 1 1 d . . . . .
H32A H 0.363215 0.712282 0.498719 0.082 Uiso 1 1 calc R U . . .
H32B H 0.406574 0.759779 0.438001 0.082 Uiso 1 1 calc R U . . .

loop_
_atom_site_aniso_label
_atom_site_aniso_U_11
_atom_site_aniso_U_22
_atom_site_aniso_U_33
_atom_site_aniso_U_23
_atom_site_aniso_U_13
_atom_site_aniso_U_12
Ru1 0.0373(3) 0.0220(2) 0.0357(3) -0.0005(2) 0.0148(2) -0.0004(2)
Cl1 0.0551(10) 0.0245(7) 0.0383(9) 0.0019(6) 0.0200(8) -0.0043(7)
Cl2 0.0429(8) 0.0249(7) 0.0426(9) -0.0020(6) 0.0184(7) 0.0023(6)
N1 0.039(3) 0.028(3) 0.036(3) 0.000(2) 0.015(2) -0.001(2)
N2 0.036(3) 0.022(2) 0.028(3) -0.003(2) 0.002(2) 0.004(2)
C1 0.038(3) 0.025(3) 0.034(4) -0.003(3) 0.014(3) 0.000(3)
C2 0.040(3) 0.023(3) 0.035(4) 0.002(3) 0.015(3) 0.000(3)
C3 0.046(4) 0.025(3) 0.038(4) -0.005(3) 0.014(3) -0.005(3)
C4 0.043(4) 0.031(3) 0.040(4) 0.001(3) 0.014(3) -0.003(3)
C5 0.037(3) 0.024(3) 0.050(4) -0.001(3) 0.017(3) -0.001(3)
C6 0.045(4) 0.027(3) 0.041(4) 0.001(3) 0.021(3) -0.001(3)
C7 0.038(3) 0.027(3) 0.033(3) -0.002(3) 0.015(3) -0.002(3)
C8 0.039(3) 0.031(3) 0.038(4) -0.002(3) 0.017(3) -0.004(3)
C9 0.043(4) 0.028(3) 0.037(4) -0.005(3) 0.017(3) -0.003(3)
C10 0.068(5) 0.035(4) 0.051(5) 0.004(3) 0.036(4) 0.003(4)
C11 0.101(8) 0.049(5) 0.070(6) -0.009(4) 0.059(6) 0.000(5)
C12 0.094(7) 0.038(4) 0.071(6) -0.002(4) 0.056(6) 0.015(4)
C13 0.068(5) 0.031(4) 0.059(5) 0.003(3) 0.028(4) 0.009(4)
C14 0.049(4) 0.033(3) 0.043(4) -0.006(3) 0.023(3) -0.002(3)
C15 0.045(4) 0.019(3) 0.054(4) 0.003(3) 0.030(3) 0.003(3)
C16 0.033(3) 0.033(3) 0.034(4) -0.005(3) 0.013(3) 0.000(3)
C17 0.046(4) 0.040(4) 0.041(4) 0.003(3) 0.021(3) 0.000(3)
C18 0.050(4) 0.057(5) 0.056(5) 0.006(4) 0.029(4) -0.003(4)
C19 0.051(4) 0.047(4) 0.059(5) -0.010(4) 0.034(4) 0.001(4)
C20 0.041(4) 0.041(4) 0.058(5) -0.005(4) 0.021(4) 0.003(3)
C21 0.042(4) 0.035(4) 0.038(4) 0.003(3) 0.017(3) 0.004(3)
C22 0.037(4) 0.041(4) 0.036(4) 0.009(3) 0.008(3) -0.001(3)
C23 0.041(4) 0.030(3) 0.037(4) -0.002(3) 0.012(3) 0.007(3)
C24 0.031(3) 0.036(3) 0.050(4) -0.003(3) 0.012(3) -0.004(3)
C25 0.037(3) 0.032(3) 0.051(4) -0.002(3) 0.019(3) 0.000(3)
C26 0.036(3) 0.022(3) 0.058(5) -0.007(3) 0.017(3) 0.005(3)
C27 0.042(4) 0.019(3) 0.048(4) 0.009(3) 0.013(3) 0.003(3)
C28 0.050(4) 0.049(4) 0.043(4) 0.003(4) 0.014(4) -0.007(4)
C29 0.051(4) 0.050(4) 0.062(5) -0.009(4) 0.031(4) -0.006(4)
C30 0.048(5) 0.119(9) 0.069(6) -0.026(6) 0.033(5) -0.015(5)
C31 0.049(5) 0.097(8) 0.069(6) -0.015(6) 0.030(5) -0.006(5)
Cl3 0.143(3) 0.0522(13) 0.0706(17) -0.0014(12) 0.0474(18) -0.0001(15)
Cl4 0.0798(16) 0.0633(14) 0.0882(18) -0.0103(12) 0.0507(14) -0.0075(12)
C32 0.086(7) 0.062(6) 0.065(6) 0.001(5) 0.039(6) 0.004(5)

loop_
_atom_type_symbol
_atom_type_description
_atom_type_scat_dispersion_real
_atom_type_scat_dispersion_imag
_atom_type_scat_source
C C 0.0181 0.0091 'International Tables Vol C Tables 4.2.6.8 and 6.1.1.4'
H H 0.0000 0.0000 'International Tables Vol C Tables 4.2.6.8 and 6.1.1.4'
Cl Cl 0.3639 0.7018 'International Tables Vol C Tables 4.2.6.8 and 6.1.1.4'
N N 0.0311 0.0180 'International Tables Vol C Tables 4.2.6.8 and 6.1.1.4'
Ru Ru 0.0552 3.2960 'International Tables Vol C Tables 4.2.6.8 and 6.1.1.4'

loop_
_exptl_crystal_face_index_h
_exptl_crystal_face_index_k
_exptl_crystal_face_index_l
_exptl_crystal_face_perp_dist
-1 0 1 0.0301
1 0 -1 0.0329
9 0 1 0.0254
0 7 4 0.1803
0 -4 -9 0.0503
0 -2 -10 0.0388
-9 0 -1 0.0273
8 -3 1 0.0327
-6 -6 0 0.0572
4 0 8 0.0282
6 0 -11 0.0273
-6 0 -5 0.0263
-4 -7 -3 0.0576
1 -8 -4 0.0624
6 0 5 0.0207
3 -7 3 0.0636
-10 0 3 0.0197

loop_
_geom_angle_atom_site_label_1
_geom_angle_atom_site_label_2
_geom_angle_atom_site_label_3
_geom_angle
_geom_angle_site_symmetry_1
_geom_angle_site_symmetry_3
_geom_angle_publ_flag
Cl2 Ru1 Cl1 84.32(6) . . ?
C1 Ru1 Cl1 91.52(19) . . ?
C1 Ru1 Cl2 89.37(18) . . ?
C1 Ru1 C22 111.8(3) . . ?
C1 Ru1 C23 148.3(3) . . ?
C1 Ru1 C24 161.9(3) . . ?
C1 Ru1 C25 125.1(3) . . ?
C1 Ru1 C26 95.6(2) . . ?
C1 Ru1 C27 89.8(3) . . ?
C22 Ru1 Cl1 156.37(19) . . ?
C22 Ru1 Cl2 92.1(2) . . ?
C22 Ru1 C24 66.9(3) . . ?
C22 Ru1 C25 80.4(3) . . ?
C23 Ru1 Cl1 119.16(19) . . ?
C23 Ru1 Cl2 86.33(17) . . ?
C23 Ru1 C22 37.2(3) . . ?
C23 Ru1 C24 36.6(3) . . ?
C23 Ru1 C25 67.1(3) . . ?
C24 Ru1 Cl1 92.1(2) . . ?
C24 Ru1 Cl2 108.65(19) . . ?
C25 Ru1 Cl1 89.3(2) . . ?
C25 Ru1 Cl2 145.17(19) . . ?
C25 Ru1 C24 37.3(3) . . ?
C26 Ru1 Cl1 114.8(2) . . ?
C26 Ru1 Cl2 160.1(2) . . ?
C26 Ru1 C22 68.2(3) . . ?
C26 Ru1 C23 79.3(3) . . ?
C26 Ru1 C24 66.9(3) . . ?
C26 Ru1 C25 37.4(2) . . ?
C27 Ru1 Cl1 153.1(2) . . ?
C27 Ru1 Cl2 122.6(2) . . ?
C27 Ru1 C22 37.1(3) . . ?
C27 Ru1 C23 66.7(3) . . ?
C27 Ru1 C24 79.1(3) . . ?
C27 Ru1 C25 68.2(3) . . ?
C27 Ru1 C26 38.4(3) . . ?
C1 N1 C2 111.0(6) . . ?
C1 N1 C8 127.8(6) . . ?
C2 N1 C8 121.1(6) . . ?
C1 N2 C7 109.7(5) . . ?
C1 N2 C15 126.2(5) . . ?
C7 N2 C15 123.0(6) . . ?
N1 C1 Ru1 128.9(5) . . ?
N1 C1 N2 105.6(5) . . ?
N2 C1 Ru1 125.5(5) . . ?
N1 C2 C3 131.3(6) . . ?
C7 C2 N1 107.3(6) . . ?
C7 C2 C3 121.4(6) . . ?
C2 C3 H3 121.6 . . ?
C4 C3 C2 116.8(7) . . ?
C4 C3 H3 121.6 . . ?
C3 C4 H4 119.2 . . ?
C5 C4 C3 121.7(7) . . ?
C5 C4 H4 119.2 . . ?
C4 C5 H5 119.4 . . ?
C4 C5 C6 121.3(6) . . ?
C6 C5 H5 119.4 . . ?
C5 C6 H6 121.6 . . ?
C7 C6 C5 116.8(6) . . ?
C7 C6 H6 121.6 . . ?
C2 C7 N2 106.4(6) . . ?
C2 C7 C6 122.1(6) . . ?
C6 C7 N2 131.4(6) . . ?
N1 C8 H8A 108.7 . . ?
N1 C8 H8B 108.7 . . ?
N1 C8 C9 114.3(5) . . ?
H8A C8 H8B 107.6 . . ?
C9 C8 H8A 108.7 . . ?
C9 C8 H8B 108.7 . . ?
C10 C9 C8 118.1(6) . . ?
C14 C9 C8 122.9(6) . . ?
C14 C9 C10 118.8(6) . . ?
C9 C10 H10 119.9 . . ?
C11 C10 C9 120.3(7) . . ?
C11 C10 H10 119.9 . . ?
C10 C11 H11 120.0 . . ?
C10 C11 C12 120.1(8) . . ?
C12 C11 H11 120.0 . . ?
C11 C12 H12 120.0 . . ?
C13 C12 C11 119.9(7) . . ?
C13 C12 H12 120.0 . . ?
C12 C13 H13 119.8 . . ?
C12 C13 C14 120.4(7) . . ?
C14 C13 H13 119.8 . . ?
C9 C14 H14 119.7 . . ?
C13 C14 C9 120.6(7) . . ?
C13 C14 H14 119.7 . . ?
N2 C15 H15A 108.9 . . ?
N2 C15 H15B 108.9 . . ?
N2 C15 C16 113.6(6) . . ?
H15A C15 H15B 107.7 . . ?
C16 C15 H15A 108.9 . . ?
C16 C15 H15B 108.9 . . ?
C17 C16 C15 119.9(6) . . ?
C17 C16 C21 119.0(6) . . ?
C21 C16 C15 121.0(6) . . ?
C16 C17 H17 120.0 . . ?
C18 C17 C16 120.0(7) . . ?
C18 C17 H17 120.0 . . ?
C17 C18 H18 119.2 . . ?
C19 C18 C17 121.5(7) . . ?
C19 C18 H18 119.2 . . ?
C18 C19 H19 120.3 . . ?
C18 C19 C20 119.3(7) . . ?
C20 C19 H19 120.3 . . ?
C19 C20 H20 119.9 . . ?
C19 C20 C21 120.3(7) . . ?
C21 C20 H20 119.9 . . ?
C16 C21 H21 120.1 . . ?
C20 C21 C16 119.8(7) . . ?
C20 C21 H21 120.1 . . ?
C23 C22 Ru1 70.9(4) . . ?
C23 C22 C28 119.6(7) . . ?
C27 C22 Ru1 69.6(4) . . ?
C27 C22 C23 117.9(7) . . ?
C27 C22 C28 122.5(7) . . ?
C28 C22 Ru1 131.4(5) . . ?
Ru1 C23 H23 128.7 . . ?
C22 C23 Ru1 71.9(4) . . ?
C22 C23 H23 119.0 . . ?
C24 C23 Ru1 72.8(4) . . ?
C24 C23 C22 121.9(7) . . ?
C24 C23 H23 119.0 . . ?
Ru1 C24 H24 131.7 . . ?
C23 C24 Ru1 70.6(4) . . ?
C23 C24 H24 119.8 . . ?
C23 C24 C25 120.4(6) . . ?
C25 C24 Ru1 70.9(4) . . ?
C25 C24 H24 119.8 . . ?
C24 C25 Ru1 71.9(4) . . ?
C24 C25 C29 118.5(6) . . ?
C26 C25 Ru1 70.2(4) . . ?
C26 C25 C24 118.6(7) . . ?
C26 C25 C29 122.6(7) . . ?
C29 C25 Ru1 134.5(6) . . ?
Ru1 C26 H26 129.9 . . ?
C25 C26 Ru1 72.4(4) . . ?
C25 C26 H26 120.2 . . ?
C25 C26 C27 119.6(6) . . ?
C27 C26 Ru1 69.9(3) . . ?
C27 C26 H26 120.2 . . ?
Ru1 C27 H27 128.0 . . ?
C22 C27 Ru1 73.3(4) . . ?
C22 C27 C26 121.5(6) . . ?
C22 C27 H27 119.3 . . ?
C26 C27 Ru1 71.6(4) . . ?
C26 C27 H27 119.3 . . ?
C22 C28 H28A 109.5 . . ?
C22 C28 H28B 109.5 . . ?
C22 C28 H28C 109.5 . . ?
H28A C28 H28B 109.5 . . ?
H28A C28 H28C 109.5 . . ?
H28B C28 H28C 109.5 . . ?
C25 C29 H29 107.1 . . ?
C25 C29 C31 107.4(7) . . ?
C30 C29 C25 116.2(7) . . ?
C30 C29 H29 107.1 . . ?
C30 C29 C31 111.6(7) . . ?
C31 C29 H29 107.1 . . ?
C29 C30 H30A 109.5 . . ?
C29 C30 H30B 109.5 . . ?
C29 C30 H30C 109.5 . . ?
H30A C30 H30B 109.5 . . ?
H30A C30 H30C 109.5 . . ?
H30B C30 H30C 109.5 . . ?
C29 C31 H31A 109.5 . . ?
C29 C31 H31B 109.5 . . ?
C29 C31 H31C 109.5 . . ?
H31A C31 H31B 109.5 . . ?
H31A C31 H31C 109.5 . . ?
H31B C31 H31C 109.5 . . ?
Cl3 C32 Cl4 111.5(6) . . ?
Cl3 C32 H32A 109.3 . . ?
Cl3 C32 H32B 109.3 . . ?
Cl4 C32 H32A 109.3 . . ?
Cl4 C32 H32B 109.3 . . ?
H32A C32 H32B 108.0 . . ?

loop_
_geom_bond_atom_site_label_1
_geom_bond_atom_site_label_2
_geom_bond_distance
_geom_bond_site_symmetry_2
_geom_bond_publ_flag
Ru1 Cl1 2.4456(16) . ?
Ru1 Cl2 2.3984(16) . ?
Ru1 C1 2.097(7) . ?
Ru1 C22 2.222(7) . ?
Ru1 C23 2.210(7) . ?
Ru1 C24 2.239(7) . ?
Ru1 C25 2.225(7) . ?
Ru1 C26 2.197(6) . ?
Ru1 C27 2.174(6) . ?
N1 C1 1.359(8) . ?
N1 C2 1.383(8) . ?
N1 C8 1.453(8) . ?
N2 C1 1.390(9) . ?
N2 C7 1.402(8) . ?
N2 C15 1.448(9) . ?
C2 C3 1.396(9) . ?
C2 C7 1.382(9) . ?
C3 H3 0.9500 . ?
C3 C4 1.390(10) . ?
C4 H4 0.9500 . ?
C4 C5 1.388(10) . ?
C5 H5 0.9500 . ?
C5 C6 1.397(10) . ?
C6 H6 0.9500 . ?
C6 C7 1.383(9) . ?
C8 H8A 0.9900 . ?
C8 H8B 0.9900 . ?
C8 C9 1.522(9) . ?
C9 C10 1.392(10) . ?
C9 C14 1.389(10) . ?
C10 H10 0.9500 . ?
C10 C11 1.383(11) . ?
C11 H11 0.9500 . ?
C11 C12 1.390(12) . ?
C12 H12 0.9500 . ?
C12 C13 1.365(12) . ?
C13 H13 0.9500 . ?
C13 C14 1.384(10) . ?
C14 H14 0.9500 . ?
C15 H15A 0.9900 . ?
C15 H15B 0.9900 . ?
C15 C16 1.512(9) . ?
C16 C17 1.385(10) . ?
C16 C21 1.401(9) . ?
C17 H17 0.9500 . ?
C17 C18 1.383(11) . ?
C18 H18 0.9500 . ?
C18 C19 1.366(12) . ?
C19 H19 0.9500 . ?
C19 C20 1.386(11) . ?
C20 H20 0.9500 . ?
C20 C21 1.395(10) . ?
C21 H21 0.9500 . ?
C22 C23 1.414(10) . ?
C22 C27 1.399(10) . ?
C22 C28 1.490(11) . ?
C23 H23 0.9500 . ?
C23 C24 1.399(10) . ?
C24 H24 0.9500 . ?
C24 C25 1.426(10) . ?
C25 C26 1.416(9) . ?
C25 C29 1.512(11) . ?
C26 H26 0.9500 . ?
C26 C27 1.439(10) . ?
C27 H27 0.9500 . ?
C28 H28A 0.9800 . ?
C28 H28B 0.9800 . ?
C28 H28C 0.9800 . ?
C29 H29 1.0000 . ?
C29 C30 1.500(12) . ?
C29 C31 1.525(12) . ?
C30 H30A 0.9800 . ?
C30 H30B 0.9800 . ?
C30 H30C 0.9800 . ?
C31 H31A 0.9800 . ?
C31 H31B 0.9800 . ?
C31 H31C 0.9800 . ?
Cl3 C32 1.746(10) . ?
Cl4 C32 1.770(11) . ?
C32 H32A 0.9900 . ?
C32 H32B 0.9900 . ?

loop_
_geom_torsion_atom_site_label_1
_geom_torsion_atom_site_label_2
_geom_torsion_atom_site_label_3
_geom_torsion_atom_site_label_4
_geom_torsion
_geom_torsion_site_symmetry_1
_geom_torsion_site_symmetry_2
_geom_torsion_site_symmetry_3
_geom_torsion_site_symmetry_4
_geom_torsion_publ_flag
Ru1 C22 C23 C24 -55.2(6) . . . . ?
Ru1 C22 C27 C26 55.3(6) . . . . ?
Ru1 C23 C24 C25 -52.4(6) . . . . ?
Ru1 C24 C25 C26 -54.3(6) . . . . ?
Ru1 C24 C25 C29 131.4(7) . . . . ?
Ru1 C25 C26 C27 -53.6(6) . . . . ?
Ru1 C25 C29 C30 -65.5(11) . . . . ?
Ru1 C25 C29 C31 168.8(6) . . . . ?
Ru1 C26 C27 C22 -56.1(6) . . . . ?
N1 C2 C3 C4 -177.4(6) . . . . ?
N1 C2 C7 N2 -0.1(7) . . . . ?
N1 C2 C7 C6 179.0(6) . . . . ?
N1 C8 C9 C10 159.0(7) . . . . ?
N1 C8 C9 C14 -26.3(10) . . . . ?
N2 C15 C16 C17 132.0(6) . . . . ?
N2 C15 C16 C21 -49.7(8) . . . . ?
C1 N1 C2 C3 177.4(7) . . . . ?
C1 N1 C2 C7 0.3(7) . . . . ?
C1 N1 C8 C9 113.7(7) . . . . ?
C1 N2 C7 C2 -0.1(7) . . . . ?
C1 N2 C7 C6 -179.1(7) . . . . ?
C1 N2 C15 C16 134.4(6) . . . . ?
C2 N1 C1 Ru1 178.0(5) . . . . ?
C2 N1 C1 N2 -0.4(7) . . . . ?
C2 N1 C8 C9 -69.3(8) . . . . ?
C2 C3 C4 C5 -0.2(10) . . . . ?
C3 C2 C7 N2 -177.6(6) . . . . ?
C3 C2 C7 C6 1.6(10) . . . . ?
C3 C4 C5 C6 0.1(10) . . . . ?
C4 C5 C6 C7 0.8(10) . . . . ?
C5 C6 C7 N2 177.3(6) . . . . ?
C5 C6 C7 C2 -1.6(10) . . . . ?
C7 N2 C1 Ru1 -178.1(4) . . . . ?
C7 N2 C1 N1 0.3(7) . . . . ?
C7 N2 C15 C16 -58.7(7) . . . . ?
C7 C2 C3 C4 -0.6(10) . . . . ?
C8 N1 C1 Ru1 -4.8(10) . . . . ?
C8 N1 C1 N2 176.8(6) . . . . ?
C8 N1 C2 C3 0.0(11) . . . . ?
C8 N1 C2 C7 -177.1(5) . . . . ?
C8 C9 C10 C11 172.6(8) . . . . ?
C8 C9 C14 C13 -172.1(7) . . . . ?
C9 C10 C11 C12 0.3(15) . . . . ?
C10 C9 C14 C13 2.6(11) . . . . ?
C10 C11 C12 C13 1.6(16) . . . . ?
C11 C12 C13 C14 -1.4(15) . . . . ?
C12 C13 C14 C9 -0.7(13) . . . . ?
C14 C9 C10 C11 -2.4(12) . . . . ?
C15 N2 C1 Ru1 -9.7(8) . . . . ?
C15 N2 C1 N1 168.7(5) . . . . ?
C15 N2 C7 C2 -169.0(5) . . . . ?
C15 N2 C7 C6 12.0(10) . . . . ?
C15 C16 C17 C18 177.6(7) . . . . ?
C15 C16 C21 C20 -178.2(7) . . . . ?
C16 C17 C18 C19 1.0(12) . . . . ?
C17 C16 C21 C20 0.1(10) . . . . ?
C17 C18 C19 C20 -0.7(13) . . . . ?
C18 C19 C20 C21 0.0(12) . . . . ?
C19 C20 C21 C16 0.3(11) . . . . ?
C21 C16 C17 C18 -0.7(11) . . . . ?
C22 C23 C24 Ru1 54.8(6) . . . . ?
C22 C23 C24 C25 2.4(11) . . . . ?
C23 C22 C27 Ru1 -53.7(6) . . . . ?
C23 C22 C27 C26 1.6(10) . . . . ?
C23 C24 C25 Ru1 52.2(6) . . . . ?
C23 C24 C25 C26 -2.1(10) . . . . ?
C23 C24 C25 C29 -176.3(7) . . . . ?
C24 C25 C26 Ru1 55.1(6) . . . . ?
C24 C25 C26 C27 1.5(10) . . . . ?
C24 C25 C29 C30 -157.7(8) . . . . ?
C24 C25 C29 C31 76.6(9) . . . . ?
C25 C26 C27 Ru1 54.7(6) . . . . ?
C25 C26 C27 C22 -1.3(10) . . . . ?
C26 C25 C29 C30 28.3(12) . . . . ?
C26 C25 C29 C31 -97.4(9) . . . . ?
C27 C22 C23 Ru1 53.1(6) . . . . ?
C27 C22 C23 C24 -2.1(10) . . . . ?
C28 C22 C23 Ru1 -127.4(7) . . . . ?
C28 C22 C23 C24 177.4(7) . . . . ?
C28 C22 C27 Ru1 126.8(7) . . . . ?
C28 C22 C27 C26 -177.9(7) . . . . ?
C29 C25 C26 Ru1 -130.9(7) . . . . ?
C29 C25 C26 C27 175.6(7) . . . . ?

loop_
_exptl_oxdiff_crystal_face_indexfrac_h
_exptl_oxdiff_crystal_face_indexfrac_k
_exptl_oxdiff_crystal_face_indexfrac_l
_exptl_oxdiff_crystal_face_x
_exptl_oxdiff_crystal_face_y
_exptl_oxdiff_crystal_face_z
-1.0013 -0.0010 1.0003 -0.1122 -0.0112 0.0027
1.0013 0.0010 -1.0003 0.1122 0.0112 -0.0027
8.6459 0.1408 0.7606 0.5218 0.8526 -0.0270
0.2729 7.4821 3.6346 -0.1758 0.3208 -0.9307
-0.3807 -4.3817 -8.7594 0.4038 -0.7413 0.5361
-0.3793 -1.9975 -10.1715 0.4644 -0.8536 0.2361
-8.6358 0.2986 -0.7754 -0.5217 -0.8527 -0.0280
8.1565 -2.5498 0.8291 0.4944 0.8121 0.3101
-5.9299 -5.8933 -0.2724 -0.3537 -0.5675 0.7435
4.2924 -0.1567 7.5081 -0.0792 0.9966 0.0248
6.2782 -0.2773 -11.2904 0.9427 -0.3333 0.0115
-6.0314 0.0673 -5.4648 -0.1300 -0.9915 -0.0087
-3.5226 -6.6146 -2.8806 -0.0723 -0.5573 0.8272
1.0357 -7.6236 -3.5447 0.2565 -0.1939 0.9469
6.0346 0.0647 5.4603 0.1300 0.9915 -0.0078
3.2397 -6.5776 3.3648 0.0675 0.5640 0.8230
-9.6357 0.2117 2.8865 -0.7600 -0.6498 -0.0108
